data_7214068
loop_
_publ_author_name
'Clark, Ewan R.'
'Hayward, John J.'
'Leontowicz, Bryce J.'
'Eisler, Dana J.'
'Rawson, Jeremy M.'

_publ_section_title
;
 Syntheses of, and structural studies on, benzo-fused 1,2,4-thiadiazines
;
_journal_issue 9
_journal_name_full CrystEngComm
_journal_page_first 1755
_journal_paper_doi 10.1039/c3ce42205d
_journal_volume 16
_journal_year 2014
_chemical_formula_moiety 'C12 H9 N3 S'
_chemical_formula_sum 'C12 H9 N3 S'
_chemical_formula_weight 227.28
_chemical_name_systematic
; 
 ? 
;
_space_group_IT_number 2
_symmetry_cell_setting triclinic
_symmetry_space_group_name_Hall '-P 1'
_symmetry_space_group_name_H-M 'P -1'
_atom_sites_solution_hydrogens geom
_atom_sites_solution_primary direct
_atom_sites_solution_secondary difmap
_audit_creation_method SHELXL-97
_cell_angle_alpha 79.2620(18)
_cell_angle_beta 81.6799(18)
_cell_angle_gamma 81.0105(10)
_cell_formula_units_Z 4
_cell_length_a 6.2054(2)
_cell_length_b 11.0782(4)
_cell_length_c 15.7022(4)
_cell_measurement_reflns_used 11615
_cell_measurement_temperature 180(2)
_cell_measurement_theta_max 27.48
_cell_measurement_theta_min 1.02
_cell_volume 1040.06(6)
_computing_cell_refinement 'HKL Scalepack (Otwinowski & Minor 1997)'
_computing_data_collection 'Collect (Nonius B.V. 1998)'
_computing_data_reduction
;
 HKL Denzo and Scalepack (Otwinowski & Minor 1997)
;
_computing_publication_material 'SHELXL-97 (Sheldrick 1997)'
_computing_structure_refinement 'SHELXL-97 (Sheldrick 1997)'
_computing_structure_solution 'SIR-92 (Altomare et al. 1994)'
_diffrn_ambient_temperature 180(2)
_diffrn_measured_fraction_theta_full 0.977
_diffrn_measured_fraction_theta_max 0.977
_diffrn_measurement_device_type 'Nonius Kappa CCD'
_diffrn_measurement_method 'Thin slice \w and \f scans'
_diffrn_radiation_source 'fine-focus sealed tube'
_diffrn_radiation_type MoK\a
_diffrn_radiation_wavelength 0.71073
_diffrn_reflns_av_R_equivalents 0.0331
_diffrn_reflns_av_sigmaI/netI 0.0365
_diffrn_reflns_limit_h_max 8
_diffrn_reflns_limit_h_min -7
_diffrn_reflns_limit_k_max 14
_diffrn_reflns_limit_k_min -14
_diffrn_reflns_limit_l_max 20
_diffrn_reflns_limit_l_min -20
_diffrn_reflns_number 9857
_diffrn_reflns_theta_full 27.45
_diffrn_reflns_theta_max 27.45
_diffrn_reflns_theta_min 3.60
_exptl_absorpt_coefficient_mu 0.282
_exptl_absorpt_correction_T_max 0.963
_exptl_absorpt_correction_T_min 0.849
_exptl_absorpt_correction_type multi-scan
_exptl_absorpt_process_details
;
multi-scan from symmetry-related measurements 
 Sortav (Blessing 1995)
;
_exptl_crystal_colour orange
_exptl_crystal_density_diffrn 1.452
_exptl_crystal_density_method 'not measured'
_exptl_crystal_description block
_exptl_crystal_F_000 472
_exptl_crystal_size_max 0.28
_exptl_crystal_size_mid 0.21
_exptl_crystal_size_min 0.14
_refine_diff_density_max 0.335
_refine_diff_density_min -0.320
_refine_diff_density_rms 0.043
_refine_ls_extinction_method none
_refine_ls_goodness_of_fit_ref 1.041
_refine_ls_hydrogen_treatment mixed
_refine_ls_matrix_type full
_refine_ls_number_parameters 361
_refine_ls_number_reflns 4640
_refine_ls_number_restraints 0
_refine_ls_restrained_S_all 1.041
_refine_ls_R_factor_all 0.0439
_refine_ls_R_factor_gt 0.0382
_refine_ls_shift/su_max 0.000
_refine_ls_shift/su_mean 0.000
_refine_ls_structure_factor_coef Fsqd
_refine_ls_weighting_details 'calc w=1/[\s^2^(Fo^2^)+(0.0439P)^2^+0.4837P] where P=(Fo^2^+2Fc^2^)/3'
_refine_ls_weighting_scheme calc
_refine_ls_wR_factor_gt 0.0991
_refine_ls_wR_factor_ref 0.1047
_reflns_number_gt 4175
_reflns_number_total 4640
_reflns_threshold_expression >2sigma(I)
_cod_data_source_file c3ce42205d.txt
_cod_data_source_block compound_2
_cod_original_sg_symbol_H-M P-1
_cod_database_code 7214068

loop_
_symmetry_equiv_pos_as_xyz
'x, y, z'
'-x, -y, -z'

loop_
_atom_site_label
_atom_site_type_symbol
_atom_site_fract_x
_atom_site_fract_y
_atom_site_fract_z
_atom_site_U_iso_or_equiv
_atom_site_adp_type
_atom_site_occupancy
_atom_site_symmetry_multiplicity
_atom_site_calc_flag
S1_1 S 1.02683(6) 0.19248(4) 0.27486(3) 0.03792(12) Uani 1 1 d
N1_1 N 0.8963(2) 0.17295(13) 0.37900(9) 0.0346(3) Uani 1 1 d
N2_1 N 0.5515(2) 0.25187(13) 0.32742(9) 0.0327(3) Uani 1 1 d
H2N_1 H 0.426(4) 0.2649(19) 0.3473(13) 0.041(5) Uiso 1 1 d
N3_1 N 0.3547(2) 0.21576(12) 0.48942(9) 0.0322(3) Uani 1 1 d
C1_1 C 0.8486(2) 0.30908(14) 0.21668(10) 0.0295(3) Uani 1 1 d
C2_1 C 0.6259(2) 0.32549(13) 0.24944(9) 0.0278(3) Uani 1 1 d
C3_1 C 0.4820(3) 0.41473(14) 0.20442(10) 0.0318(3) Uani 1 1 d
H3_1 H 0.338(3) 0.4222(17) 0.2281(12) 0.035(5) Uiso 1 1 d
C4_1 C 0.5569(3) 0.48617(15) 0.12661(11) 0.0361(3) Uani 1 1 d
H4_1 H 0.452(4) 0.5476(19) 0.0951(13) 0.045(5) Uiso 1 1 d
C5_1 C 0.7775(3) 0.47059(15) 0.09424(11) 0.0379(4) Uani 1 1 d
H5_1 H 0.829(3) 0.5195(14) 0.0301(10) 0.022(4) Uiso 1 1 d
C6_1 C 0.9240(3) 0.38290(16) 0.14010(11) 0.0352(3) Uani 1 1 d
H6_1 H 1.077(4) 0.3704(19) 0.1184(13) 0.045(5) Uiso 1 1 d
C7_1 C 0.6859(2) 0.19937(13) 0.39058(10) 0.0294(3) Uani 1 1 d
C8_1 C 0.5674(2) 0.16769(13) 0.47979(10) 0.0284(3) Uani 1 1 d
C9_1 C 0.6707(3) 0.08917(14) 0.54640(10) 0.0327(3) Uani 1 1 d
H9_1 H 0.821(3) 0.0538(18) 0.5366(12) 0.041(5) Uiso 1 1 d
C10_1 C 0.5471(3) 0.05932(15) 0.62598(11) 0.0367(4) Uani 1 1 d
H10_1 H 0.604(4) 0.006(2) 0.6741(14) 0.052(6) Uiso 1 1 d
C11_1 C 0.3266(3) 0.10784(15) 0.63687(11) 0.0366(3) Uani 1 1 d
H11_1 H 0.244(3) 0.0909(17) 0.6871(12) 0.033(4) Uiso 1 1 d
C12_1 C 0.2385(3) 0.18557(15) 0.56711(11) 0.0359(3) Uani 1 1 d
H12_1 H 0.084(3) 0.2222(18) 0.5732(12) 0.042(5) Uiso 1 1 d
S1_2 S -0.04967(7) 0.72647(4) 0.15418(3) 0.04121(13) Uani 1 1 d
N1_2 N 0.0495(2) 0.86515(12) 0.12879(9) 0.0353(3) Uani 1 1 d
N2_2 N 0.3495(2) 0.78462(12) 0.21005(9) 0.0342(3) Uani 1 1 d
H2N_2 H 0.473(4) 0.811(2) 0.2228(14) 0.052(6) Uiso 1 1 d
N3_2 N 0.5201(2) 0.99284(12) 0.15785(8) 0.0302(3) Uani 1 1 d
C1_2 C 0.0595(3) 0.65471(14) 0.25164(11) 0.0317(3) Uani 1 1 d
C2_2 C 0.2513(2) 0.69154(13) 0.26955(10) 0.0301(3) Uani 1 1 d
C3_2 C 0.3434(3) 0.63404(15) 0.34477(11) 0.0356(3) Uani 1 1 d
H3_2 H 0.473(3) 0.6656(18) 0.3593(12) 0.038(5) Uiso 1 1 d
C4_2 C 0.2508(3) 0.53641(16) 0.39917(11) 0.0404(4) Uani 1 1 d
H4_2 H 0.319(4) 0.491(2) 0.4490(15) 0.056(6) Uiso 1 1 d
C5_2 C 0.0617(3) 0.49903(16) 0.38118(12) 0.0411(4) Uani 1 1 d
H5_2 H -0.007(4) 0.428(2) 0.4169(14) 0.053(6) Uiso 1 1 d
C6_2 C -0.0369(3) 0.56050(15) 0.30851(12) 0.0370(4) Uani 1 1 d
H6_2 H -0.164(4) 0.5382(18) 0.2953(13) 0.042(5) Uiso 1 1 d
C7_2 C 0.2323(2) 0.87357(14) 0.15562(10) 0.0285(3) Uani 1 1 d
C8_2 C 0.3386(2) 0.98804(13) 0.12228(9) 0.0274(3) Uani 1 1 d
C9_2 C 0.2582(3) 1.07905(14) 0.05649(10) 0.0322(3) Uani 1 1 d
H9_2 H 0.134(3) 1.0711(17) 0.0314(12) 0.034(5) Uiso 1 1 d
C10_2 C 0.3737(3) 1.17914(15) 0.02620(11) 0.0363(3) Uani 1 1 d
H10_2 H 0.329(3) 1.2447(18) -0.0235(13) 0.041(5) Uiso 1 1 d
C11_2 C 0.5614(3) 1.18496(15) 0.06245(11) 0.0355(3) Uani 1 1 d
H11_2 H 0.636(4) 1.250(2) 0.0422(14) 0.052(6) Uiso 1 1 d
C12_2 C 0.6286(3) 1.09037(15) 0.12745(11) 0.0334(3) Uani 1 1 d
H12_2 H 0.763(3) 1.0887(18) 0.1537(13) 0.044(5) Uiso 1 1 d

loop_
_atom_site_aniso_label
_atom_site_aniso_U_11
_atom_site_aniso_U_22
_atom_site_aniso_U_33
_atom_site_aniso_U_23
_atom_site_aniso_U_13
_atom_site_aniso_U_12
S1_1 0.0232(2) 0.0449(2) 0.0409(2) -0.00267(17) -0.00312(15) 0.00397(16)
N1_1 0.0273(6) 0.0399(7) 0.0353(7) -0.0028(6) -0.0068(5) -0.0017(5)
N2_1 0.0213(6) 0.0397(7) 0.0348(7) -0.0004(5) -0.0048(5) -0.0022(5)
N3_1 0.0284(6) 0.0302(6) 0.0366(7) -0.0033(5) -0.0047(5) -0.0017(5)
C1_1 0.0261(7) 0.0302(7) 0.0335(7) -0.0089(6) -0.0055(6) -0.0019(6)
C2_1 0.0273(7) 0.0274(7) 0.0298(7) -0.0070(5) -0.0043(6) -0.0030(5)
C3_1 0.0279(8) 0.0318(7) 0.0347(8) -0.0088(6) -0.0032(6) 0.0020(6)
C4_1 0.0401(9) 0.0318(8) 0.0334(8) -0.0044(6) -0.0049(7) 0.0032(7)
C5_1 0.0425(9) 0.0352(8) 0.0340(8) -0.0041(6) 0.0004(7) -0.0057(7)
C6_1 0.0307(8) 0.0396(8) 0.0350(8) -0.0085(7) 0.0012(6) -0.0062(6)
C7_1 0.0269(7) 0.0277(7) 0.0347(8) -0.0059(6) -0.0075(6) -0.0028(6)
C8_1 0.0281(7) 0.0248(7) 0.0337(7) -0.0069(5) -0.0065(6) -0.0029(5)
C9_1 0.0337(8) 0.0296(7) 0.0353(8) -0.0083(6) -0.0090(6) 0.0017(6)
C10_1 0.0467(10) 0.0289(7) 0.0342(8) -0.0054(6) -0.0104(7) 0.0017(7)
C11_1 0.0430(9) 0.0326(8) 0.0329(8) -0.0066(6) 0.0006(7) -0.0048(7)
C12_1 0.0316(8) 0.0333(8) 0.0416(9) -0.0071(7) -0.0024(7) -0.0017(6)
S1_2 0.0358(2) 0.0362(2) 0.0551(3) -0.00169(18) -0.01886(19) -0.01052(17)
N1_2 0.0294(7) 0.0327(7) 0.0441(7) -0.0010(6) -0.0112(6) -0.0052(5)
N2_2 0.0269(7) 0.0310(6) 0.0439(7) 0.0021(5) -0.0099(6) -0.0061(5)
N3_2 0.0293(6) 0.0302(6) 0.0319(6) -0.0065(5) -0.0051(5) -0.0036(5)
C1_2 0.0276(7) 0.0256(7) 0.0408(8) -0.0080(6) -0.0017(6) 0.0006(6)
C2_2 0.0282(7) 0.0249(7) 0.0365(8) -0.0062(6) -0.0023(6) -0.0010(6)
C3_2 0.0374(9) 0.0299(7) 0.0391(8) -0.0074(6) -0.0058(7) -0.0004(6)
C4_2 0.0489(10) 0.0338(8) 0.0351(8) -0.0034(7) -0.0022(7) -0.0008(7)
C5_2 0.0458(10) 0.0320(8) 0.0410(9) -0.0058(7) 0.0099(7) -0.0062(7)
C6_2 0.0304(8) 0.0331(8) 0.0471(9) -0.0135(7) 0.0063(7) -0.0051(6)
C7_2 0.0249(7) 0.0286(7) 0.0320(7) -0.0062(6) -0.0046(6) -0.0008(5)
C8_2 0.0253(7) 0.0281(7) 0.0289(7) -0.0084(5) -0.0013(5) -0.0013(5)
C9_2 0.0324(8) 0.0320(8) 0.0326(7) -0.0068(6) -0.0061(6) -0.0016(6)
C10_2 0.0451(9) 0.0293(7) 0.0332(8) -0.0029(6) -0.0066(7) -0.0017(7)
C11_2 0.0414(9) 0.0281(7) 0.0385(8) -0.0071(6) -0.0021(7) -0.0095(7)
C12_2 0.0332(8) 0.0317(8) 0.0378(8) -0.0094(6) -0.0057(6) -0.0065(6)

loop_
_atom_type_symbol
_atom_type_description
_atom_type_scat_dispersion_real
_atom_type_scat_dispersion_imag
_atom_type_scat_source
C C 0.0033 0.0016 'International Tables Vol C Tables 4.2.6.8 and 6.1.1.4'
H H 0.0000 0.0000 'International Tables Vol C Tables 4.2.6.8 and 6.1.1.4'
N N 0.0061 0.0033 'International Tables Vol C Tables 4.2.6.8 and 6.1.1.4'
S S 0.1246 0.1234 'International Tables Vol C Tables 4.2.6.8 and 6.1.1.4'

loop_
_geom_angle_atom_site_label_1
_geom_angle_atom_site_label_2
_geom_angle_atom_site_label_3
_geom_angle
N1_1 S1_1 C1_1 103.94(7)
C7_1 N1_1 S1_1 118.54(11)
C7_1 N2_1 C2_1 122.63(13)
C7_1 N2_1 H2N_1 112.3(15)
C2_1 N2_1 H2N_1 118.9(15)
C12_1 N3_1 C8_1 117.54(13)
C6_1 C1_1 C2_1 119.90(14)
C6_1 C1_1 S1_1 121.74(12)
C2_1 C1_1 S1_1 118.36(12)
C3_1 C2_1 C1_1 119.57(14)
C3_1 C2_1 N2_1 120.86(14)
C1_1 C2_1 N2_1 119.57(13)
C2_1 C3_1 C4_1 120.41(15)
C2_1 C3_1 H3_1 116.7(11)
C4_1 C3_1 H3_1 122.9(11)
C5_1 C4_1 C3_1 120.14(15)
C5_1 C4_1 H4_1 120.5(12)
C3_1 C4_1 H4_1 119.3(12)
C4_1 C5_1 C6_1 119.77(15)
C4_1 C5_1 H5_1 118.7(9)
C6_1 C5_1 H5_1 121.2(9)
C1_1 C6_1 C5_1 120.17(15)
C1_1 C6_1 H6_1 118.9(12)
C5_1 C6_1 H6_1 120.9(12)
N1_1 C7_1 N2_1 126.54(15)
N1_1 C7_1 C8_1 118.99(13)
N2_1 C7_1 C8_1 114.44(13)
N3_1 C8_1 C9_1 123.22(14)
N3_1 C8_1 C7_1 115.19(13)
C9_1 C8_1 C7_1 121.54(14)
C10_1 C9_1 C8_1 118.11(15)
C10_1 C9_1 H9_1 120.8(12)
C8_1 C9_1 H9_1 121.0(12)
C9_1 C10_1 C11_1 119.37(15)
C9_1 C10_1 H10_1 123.4(14)
C11_1 C10_1 H10_1 117.2(13)
C12_1 C11_1 C10_1 118.44(16)
C12_1 C11_1 H11_1 120.3(12)
C10_1 C11_1 H11_1 121.3(12)
N3_1 C12_1 C11_1 123.32(15)
N3_1 C12_1 H12_1 116.5(11)
C11_1 C12_1 H12_1 120.2(11)
N1_2 S1_2 C1_2 104.17(7)
C7_2 N1_2 S1_2 118.34(11)
C7_2 N2_2 C2_2 122.54(13)
C7_2 N2_2 H2N_2 112.7(13)
C2_2 N2_2 H2N_2 119.1(13)
C12_2 N3_2 C8_2 117.54(13)
C6_2 C1_2 C2_2 120.12(15)
C6_2 C1_2 S1_2 121.42(13)
C2_2 C1_2 S1_2 118.43(12)
C3_2 C2_2 C1_2 119.42(14)
C3_2 C2_2 N2_2 121.33(14)
C1_2 C2_2 N2_2 119.24(14)
C2_2 C3_2 C4_2 119.89(16)
C2_2 C3_2 H3_2 118.6(11)
C4_2 C3_2 H3_2 121.5(11)
C5_2 C4_2 C3_2 120.74(17)
C5_2 C4_2 H4_2 118.2(14)
C3_2 C4_2 H4_2 121.0(14)
C6_2 C5_2 C4_2 119.42(16)
C6_2 C5_2 H5_2 117.1(13)
C4_2 C5_2 H5_2 123.5(13)
C5_2 C6_2 C1_2 120.27(16)
C5_2 C6_2 H6_2 121.3(12)
C1_2 C6_2 H6_2 118.4(12)
N1_2 C7_2 N2_2 126.61(14)
N1_2 C7_2 C8_2 118.74(13)
N2_2 C7_2 C8_2 114.59(13)
N3_2 C8_2 C9_2 123.37(14)
N3_2 C8_2 C7_2 114.86(13)
C9_2 C8_2 C7_2 121.71(13)
C10_2 C9_2 C8_2 117.90(15)
C10_2 C9_2 H9_2 120.9(11)
C8_2 C9_2 H9_2 121.1(11)
C11_2 C10_2 C9_2 119.18(15)
C11_2 C10_2 H10_2 119.2(11)
C9_2 C10_2 H10_2 121.5(11)
C12_2 C11_2 C10_2 118.84(15)
C12_2 C11_2 H11_2 122.5(14)
C10_2 C11_2 H11_2 118.7(14)
N3_2 C12_2 C11_2 123.15(15)
N3_2 C12_2 H12_2 114.8(12)
C11_2 C12_2 H12_2 122.0(12)

loop_
_geom_bond_atom_site_label_1
_geom_bond_atom_site_label_2
_geom_bond_distance
S1_1 N1_1 1.7077(14)
S1_1 C1_1 1.7700(15)
N1_1 C7_1 1.287(2)
N2_1 C7_1 1.3746(19)
N2_1 C2_1 1.400(2)
N2_1 H2N_1 0.80(2)
N3_1 C12_1 1.337(2)
N3_1 C8_1 1.3422(19)
C1_1 C6_1 1.387(2)
C1_1 C2_1 1.399(2)
C2_1 C3_1 1.386(2)
C3_1 C4_1 1.388(2)
C3_1 H3_1 0.92(2)
C4_1 C5_1 1.386(2)
C4_1 H4_1 0.98(2)
C5_1 C6_1 1.393(2)
C5_1 H5_1 1.080(16)
C6_1 H6_1 0.96(2)
C7_1 C8_1 1.492(2)
C8_1 C9_1 1.394(2)
C9_1 C10_1 1.381(2)
C9_1 H9_1 0.95(2)
C10_1 C11_1 1.388(2)
C10_1 H10_1 0.94(2)
C11_1 C12_1 1.384(2)
C11_1 H11_1 0.881(19)
C12_1 H12_1 0.98(2)
S1_2 N1_2 1.7010(14)
S1_2 C1_2 1.7640(17)
N1_2 C7_2 1.288(2)
N2_2 C7_2 1.3683(19)
N2_2 C2_2 1.4071(19)
N2_2 H2N_2 0.92(2)
N3_2 C12_2 1.338(2)
N3_2 C8_2 1.3402(19)
C1_2 C6_2 1.392(2)
C1_2 C2_2 1.398(2)
C2_2 C3_2 1.389(2)
C3_2 C4_2 1.392(2)
C3_2 H3_2 0.99(2)
C4_2 C5_2 1.386(3)
C4_2 H4_2 0.96(2)
C5_2 C6_2 1.386(3)
C5_2 H5_2 0.99(2)
C6_2 H6_2 0.93(2)
C7_2 C8_2 1.494(2)
C8_2 C9_2 1.391(2)
C9_2 C10_2 1.387(2)
C9_2 H9_2 0.939(19)
C10_2 C11_2 1.383(2)
C10_2 H10_2 1.00(2)
C11_2 C12_2 1.379(2)
C11_2 H11_2 0.91(2)
C12_2 H12_2 0.98(2)
